data_1512474
loop_
_publ_author_name
'Xiang Wang'
'Dandan Wang'
'Mingguan Liu'
'Cuili Meng'
'Aixiang Tian'
'Kundawlet Alimaje'
'Zhenyu Shi'

_publ_section_title
;
 Two polyoxomolybdate-tuned hybrids composed of tripodal star-like ligand
 copper complexes
;
_journal_name_full
;
Inorganica Chimica Acta
;
_journal_page_first 160
_journal_page_last 164
_journal_paper_doi 10.1016/j.ica.2012.07.011
_journal_volume 392
_journal_year 2012
_chemical_formula_moiety 'C30 H24 Cu3 Mo5 N12 O28 P2, 2(O)'
_chemical_formula_sum 'C30 H24 Cu3 Mo5 N12 O30 P2'
_chemical_formula_weight 1764.90
_chemical_name_systematic
; 
 ? 
;
_space_group_IT_number 11
_symmetry_cell_setting monoclinic
_symmetry_space_group_name_Hall '-P 2yb'
_symmetry_space_group_name_H-M 'P 1 21/m 1'
_atom_sites_solution_hydrogens geom
_atom_sites_solution_primary direct
_atom_sites_solution_secondary difmap
_audit_creation_method SHELXL-97
_cell_angle_alpha 90.000(5)
_cell_angle_beta 103.997(5)
_cell_angle_gamma 90.000(5)
_cell_formula_units_Z 2
_cell_length_a 9.985(5)
_cell_length_b 23.899(5)
_cell_length_c 10.574(5)
_cell_measurement_reflns_used 12372
_cell_measurement_temperature 293(2)
_cell_measurement_theta_max 25.11
_cell_measurement_theta_min 1.70
_cell_volume 2448.4(18)
_computing_cell_refinement CrysAlis
_computing_data_collection 'CrysAlis (Oxford Diffraction,2006)'
_computing_data_reduction CrysAlis
_computing_molecular_graphics 'Bruker SHELXTL'
_computing_publication_material 'Bruker SHELXTL'
_computing_structure_refinement 'SHELXL-97 (Sheldrick, 1997)'
_computing_structure_solution 'SHELXS-97 (Sheldrick, 1990)'
_diffrn_ambient_temperature 293(2)
_diffrn_measured_fraction_theta_full 0.996
_diffrn_measured_fraction_theta_max 0.996
_diffrn_measurement_device_type 'Xcalibur, Ruby, Gemini ultra'
_diffrn_measurement_method '\w scan'
_diffrn_radiation_monochromator graphite
_diffrn_radiation_source 'fine-focus sealed tube'
_diffrn_radiation_type MoK\a
_diffrn_radiation_wavelength 0.71069
_diffrn_reflns_av_R_equivalents 0.0668
_diffrn_reflns_av_sigmaI/netI 0.0748
_diffrn_reflns_limit_h_max 11
_diffrn_reflns_limit_h_min -8
_diffrn_reflns_limit_k_max 28
_diffrn_reflns_limit_k_min -24
_diffrn_reflns_limit_l_max 12
_diffrn_reflns_limit_l_min -12
_diffrn_reflns_number 12252
_diffrn_reflns_theta_full 25.11
_diffrn_reflns_theta_max 25.11
_diffrn_reflns_theta_min 1.70
_exptl_absorpt_coefficient_mu 2.690
_exptl_absorpt_correction_T_max 0.724
_exptl_absorpt_correction_T_min 0.603
_exptl_absorpt_correction_type multi-scan
_exptl_absorpt_process_details 'SADABS, Sheldrick, 1996'
_exptl_crystal_colour blue
_exptl_crystal_density_diffrn 2.394
_exptl_crystal_density_method 'not measured'
_exptl_crystal_description block
_exptl_crystal_F_000 1710.0
_exptl_crystal_size_max 0.21
_exptl_crystal_size_mid 0.16
_exptl_crystal_size_min 0.12
_refine_diff_density_max 1.884
_refine_diff_density_min -2.880
_refine_diff_density_rms 0.187
_refine_ls_extinction_method none
_refine_ls_goodness_of_fit_ref 1.011
_refine_ls_hydrogen_treatment constr
_refine_ls_matrix_type full
_refine_ls_number_parameters 406
_refine_ls_number_reflns 4459
_refine_ls_number_restraints 0
_refine_ls_restrained_S_all 1.011
_refine_ls_R_factor_all 0.0869
_refine_ls_R_factor_gt 0.0573
_refine_ls_shift/su_max 0.000
_refine_ls_shift/su_mean 0.000
_refine_ls_structure_factor_coef Fsqd
_refine_ls_weighting_details 'calc w=1/[\s^2^(Fo^2^)+(0.1000P)^2^+0.0000P] where P=(Fo^2^+2Fc^2^)/3'
_refine_ls_weighting_scheme calc
_refine_ls_wR_factor_gt 0.1469
_refine_ls_wR_factor_ref 0.1658
_reflns_number_gt 3124
_reflns_number_total 4476
_reflns_threshold_expression >2sigma(I)
_cod_data_source_file ICA-2012-392-160-164-1.cif
_cod_data_source_block wx_1
_cod_original_sg_symbol_H-M 'P 21/m'
_cod_database_code 1512474

loop_
_symmetry_equiv_pos_as_xyz
'x, y, z'
'-x, y+1/2, -z'
'-x, -y, -z'
'x, -y-1/2, z'

loop_
_atom_site_label
_atom_site_type_symbol
_atom_site_fract_x
_atom_site_fract_y
_atom_site_fract_z
_atom_site_U_iso_or_equiv
_atom_site_adp_type
_atom_site_occupancy
_atom_site_symmetry_multiplicity
_atom_site_calc_flag
_atom_site_refinement_flags
Mo3 Mo 0.84573(8) 0.32036(3) 0.91662(6) 0.0226(2) Uani 1 1 d .
O16 O 0.6917(7) 0.3686(2) 0.8960(6) 0.0406(17) Uani 1 1 d .
C15 C 1.1834(10) 0.5375(4) 0.7316(9) 0.033(2) Uani 1 1 d .
N6 N 0.9657(9) 0.3284(3) 0.4641(7) 0.0346(19) Uani 1 1 d .
Mo2 Mo 0.36455(12) 0.2500 0.58390(11) 0.0383(3) Uani 1 2 d S
O15 O 0.4310(8) 0.4071(3) 0.8102(7) 0.062(2) Uani 1 1 d .
N5 N 1.0423(8) 0.4080(3) 0.5636(7) 0.0332(18) Uani 1 1 d .
C14 C 0.9547(9) 0.4707(3) 0.7074(8) 0.029(2) Uani 1 1 d .
H2A H 0.8766 0.4484 0.6985 0.035 Uiso 1 1 calc R
Mo1 Mo 0.53847(8) 0.36766(3) 0.74422(7) 0.0297(2) Uani 1 1 d .
N4 N 1.4806(9) 0.6243(3) 0.8374(10) 0.053(2) Uani 1 1 d .
O14 O 0.4893(10) 0.2773(4) 1.0420(10) 0.025(2) Uani 0.50 1 d P
C13 C 1.3707(11) 0.5849(4) 0.6503(11) 0.052(3) Uani 1 1 d .
H3A H 1.3472 0.5729 0.5640 0.063 Uiso 1 1 calc R
Cu2 Cu 0.88755(18) 0.2500 0.43021(14) 0.0338(4) Uani 1 2 d S
O13 O 0.4179(8) 0.1738(3) 0.6171(10) 0.078(3) Uani 1 1 d .
N3 N 1.3035(8) 0.5721(3) 0.7447(7) 0.0341(18) Uani 1 1 d .
C12 C 1.1234(10) 0.3964(4) 0.4767(9) 0.034(2) Uani 1 1 d .
H4A H 1.1965 0.4176 0.4625 0.041 Uiso 1 1 calc R
Cu1 Cu 1.62866(15) 0.65082(7) 0.9823(2) 0.0953(8) Uani 1 1 d .
O12 O 0.6004(8) 0.4140(3) 0.6491(7) 0.0502(19) Uani 1 1 d .
C11 C 1.3701(11) 0.5975(4) 0.8527(11) 0.046(3) Uani 1 1 d .
H5A H 1.3422 0.5966 0.9304 0.056 Uiso 1 1 calc R
P2 P 0.5412(3) 0.2500 0.9327(3) 0.0211(7) Uani 1 2 d S
C10 C 0.7022(12) 0.5323(4) 0.9538(11) 0.051(3) Uani 1 1 d .
H6A H 0.6328 0.5200 0.9920 0.062 Uiso 1 1 calc R
P1 P 0.7026(3) 0.2500 0.6386(3) 0.0249(7) Uani 1 2 d S
O11 O 0.4885(11) 0.1891(4) 0.9118(10) 0.025(3) Uani 0.50 1 d P
C9 C 1.1697(10) 0.4895(3) 0.6553(8) 0.034(2) Uani 1 1 d .
H7A H 1.2376 0.4795 0.6128 0.041 Uiso 1 1 calc R
O10 O 0.7007(8) 0.2500 0.9652(7) 0.0217(17) Uani 1 2 d S
N2 N 0.8691(7) 0.5337(3) 0.8544(7) 0.0291(17) Uani 1 1 d .
C8 C 1.4782(14) 0.6183(5) 0.7061(15) 0.071(4) Uani 1 1 d .
H8A H 1.5400 0.6346 0.6638 0.086 Uiso 1 1 calc R
O9 O 0.5660(9) 0.2500 0.5366(7) 0.033(2) Uani 1 2 d S
C7 C 0.8442(9) 0.5870(4) 0.8868(10) 0.043(3) Uani 1 1 d .
H9A H 0.8907 0.6186 0.8688 0.052 Uiso 1 1 calc R
C6 C 0.9484(10) 0.3654(3) 0.5515(8) 0.035(2) Uani 1 1 d .
H10A H 0.8811 0.3629 0.5986 0.042 Uiso 1 1 calc R
O8 O 0.2248(10) 0.2500 0.6538(12) 0.066(3) Uani 1 2 d S
C5 C 0.7791(11) 0.4993(4) 0.8950(10) 0.044(3) Uani 1 1 d .
H11A H 0.7719 0.4607 0.8844 0.053 Uiso 1 1 calc R
O4W O 0.9429(10) 0.2500 0.2645(8) 0.037(2) Uani 1 2 d S
C4 C 1.0857(9) 0.5523(4) 0.7959(8) 0.035(2) Uani 1 1 d .
H12A H 1.0956 0.5846 0.8462 0.042 Uiso 1 1 calc R
C3 C 1.0744(10) 0.3483(4) 0.4174(9) 0.036(2) Uani 1 1 d .
H14A H 1.1090 0.3307 0.3535 0.044 Uiso 1 1 calc R
O7 O 0.2901(11) 0.2500 0.4230(10) 0.062(3) Uani 1 2 d S
O6 O 0.9551(7) 0.3616(2) 0.8563(6) 0.0365(16) Uani 1 1 d .
C2 C 1.0543(9) 0.4570(3) 0.6442(7) 0.0263(19) Uani 1 1 d .
C1 C 0.9709(8) 0.5180(3) 0.7845(8) 0.0278(19) Uani 1 1 d .
O5 O 0.4822(11) 0.2807(4) 0.8040(11) 0.024(2) Uani 0.50 1 d P
O3W O 0.6672(11) 0.2500 0.3121(9) 0.061(3) Uani 1 2 d S
O4 O 0.9236(8) 0.2500 0.8896(7) 0.0250(18) Uani 1 2 d S
O3 O 0.7047(6) 0.3032(2) 0.7254(5) 0.0314(14) Uani 1 1 d .
O2 O 0.8260(10) 0.2500 0.5846(8) 0.043(2) Uani 1 2 d S
N1 N 0.7434(8) 0.5867(3) 0.9480(9) 0.049(2) Uani 1 1 d .
O1 O 0.9079(6) 0.3275(2) 1.0822(5) 0.0320(15) Uani 1 1 d .
O2W O 1.3689(16) 0.4741(6) 0.4425(15) 0.168(6) Uani 1 1 d .
O5W O 1.7803(8) 0.6798(4) 1.1228(11) 0.098(4) Uani 1 1 d .
O1W O 0.754(2) 0.7140(8) 0.848(3) 0.114(8) Uani 0.50 1 d P

loop_
_atom_site_aniso_label
_atom_site_aniso_U_11
_atom_site_aniso_U_22
_atom_site_aniso_U_33
_atom_site_aniso_U_23
_atom_site_aniso_U_13
_atom_site_aniso_U_12
Mo3 0.0292(4) 0.0160(4) 0.0200(4) -0.0001(3) 0.0007(3) -0.0011(3)
O16 0.049(4) 0.041(4) 0.029(3) -0.008(3) 0.004(3) 0.021(3)
C15 0.036(5) 0.027(5) 0.036(5) -0.008(4) 0.007(4) 0.000(4)
N6 0.061(6) 0.025(4) 0.021(4) -0.004(3) 0.015(4) 0.000(4)
Mo2 0.0298(7) 0.0386(7) 0.0386(7) 0.000 -0.0070(5) 0.000
O15 0.063(5) 0.077(5) 0.047(4) -0.006(4) 0.014(4) 0.033(4)
N5 0.044(5) 0.022(4) 0.034(4) -0.002(3) 0.012(4) 0.003(3)
C14 0.035(5) 0.023(4) 0.025(4) -0.001(3) 0.003(4) 0.001(4)
Mo1 0.0336(5) 0.0247(4) 0.0298(4) 0.0071(3) 0.0057(3) 0.0064(3)
N4 0.040(5) 0.039(5) 0.089(8) -0.013(5) 0.036(5) -0.007(4)
O14 0.016(5) 0.035(6) 0.028(6) -0.006(5) 0.012(5) -0.002(5)
C13 0.055(7) 0.051(7) 0.057(7) -0.002(5) 0.025(6) -0.003(6)
Cu2 0.0583(11) 0.0226(8) 0.0232(8) 0.000 0.0153(7) 0.000
O13 0.030(4) 0.052(5) 0.133(8) 0.037(5) -0.014(5) -0.004(4)
N3 0.036(4) 0.035(4) 0.034(4) -0.004(3) 0.013(4) 0.002(4)
C12 0.037(6) 0.032(5) 0.036(5) -0.008(4) 0.013(4) -0.006(4)
Cu1 0.0321(8) 0.0757(11) 0.181(2) -0.0928(13) 0.0323(10) -0.0131(8)
O12 0.065(5) 0.034(4) 0.053(4) 0.026(3) 0.017(4) -0.003(3)
C11 0.046(7) 0.043(6) 0.051(6) -0.013(5) 0.015(5) -0.006(5)
P2 0.0233(16) 0.0194(15) 0.0210(15) 0.000 0.0064(13) 0.000
C10 0.055(7) 0.038(6) 0.066(7) -0.003(5) 0.026(6) -0.008(5)
P1 0.0320(18) 0.0228(15) 0.0171(15) 0.000 0.0007(13) 0.000
O11 0.026(6) 0.019(5) 0.028(6) -0.005(5) 0.004(5) -0.007(5)
C9 0.047(6) 0.031(5) 0.030(5) -0.007(4) 0.019(4) 0.001(4)
O10 0.025(4) 0.017(4) 0.022(4) 0.000 0.003(3) 0.000
N2 0.026(4) 0.021(4) 0.039(4) -0.008(3) 0.005(3) -0.001(3)
C8 0.071(9) 0.054(7) 0.104(11) -0.003(7) 0.048(8) -0.014(7)
O9 0.044(5) 0.034(5) 0.018(4) 0.000 0.001(4) 0.000
C7 0.027(5) 0.034(5) 0.066(7) -0.030(5) 0.007(5) 0.002(4)
C6 0.055(7) 0.026(5) 0.029(5) 0.003(4) 0.016(5) -0.003(4)
O8 0.030(6) 0.091(9) 0.075(8) 0.000 0.011(6) 0.000
C5 0.055(7) 0.030(5) 0.051(6) 0.003(4) 0.020(5) 0.001(5)
O4W 0.064(7) 0.024(4) 0.023(4) 0.000 0.008(4) 0.000
C4 0.044(6) 0.027(5) 0.034(5) -0.010(4) 0.009(4) 0.001(4)
C3 0.049(6) 0.031(5) 0.032(5) -0.006(4) 0.016(4) 0.004(5)
O7 0.063(7) 0.063(7) 0.044(6) 0.000 -0.017(6) 0.000
O6 0.047(4) 0.030(3) 0.030(3) 0.009(3) 0.003(3) -0.013(3)
C2 0.032(5) 0.025(4) 0.020(4) 0.001(3) 0.000(4) 0.005(4)
C1 0.024(5) 0.028(5) 0.032(5) -0.003(4) 0.007(4) 0.000(4)
O5 0.018(6) 0.025(6) 0.031(6) 0.010(5) 0.009(5) 0.004(5)
O3W 0.063(7) 0.081(8) 0.031(5) 0.000 -0.005(5) 0.000
O4 0.018(4) 0.027(4) 0.028(4) 0.000 0.002(3) 0.000
O3 0.032(3) 0.022(3) 0.034(3) -0.003(2) -0.004(3) 0.005(3)
O2 0.040(6) 0.060(6) 0.031(5) 0.000 0.009(4) 0.000
N1 0.035(5) 0.044(5) 0.071(6) -0.033(4) 0.017(4) -0.006(4)
O1 0.045(4) 0.021(3) 0.024(3) -0.001(2) -0.003(3) -0.004(3)
O2W 0.186(15) 0.151(12) 0.198(16) 0.017(11) 0.107(13) -0.012(11)
O5W 0.043(5) 0.115(8) 0.142(9) -0.088(7) 0.033(6) -0.016(5)
O1W 0.110(17) 0.060(12) 0.19(2) 0.028(13) 0.076(17) 0.018(11)

loop_
_atom_type_symbol
_atom_type_description
_atom_type_scat_dispersion_real
_atom_type_scat_dispersion_imag
_atom_type_scat_source
C C 0.0033 0.0016 'International Tables Vol C Tables 4.2.6.8 and 6.1.1.4'
H H 0.0000 0.0000 'International Tables Vol C Tables 4.2.6.8 and 6.1.1.4'
N N 0.0061 0.0033 'International Tables Vol C Tables 4.2.6.8 and 6.1.1.4'
O O 0.0106 0.0060 'International Tables Vol C Tables 4.2.6.8 and 6.1.1.4'
P P 0.1023 0.0942 'International Tables Vol C Tables 4.2.6.8 and 6.1.1.4'
Cu Cu 0.3201 1.2651 'International Tables Vol C Tables 4.2.6.8 and 6.1.1.4'
Mo Mo -1.6832 0.6857 'International Tables Vol C Tables 4.2.6.8 and 6.1.1.4'

loop_
_geom_angle_atom_site_label_1
_geom_angle_atom_site_label_2
_geom_angle_atom_site_label_3
_geom_angle
_geom_angle_site_symmetry_1
_geom_angle_site_symmetry_3
O6 Mo3 O1 102.6(3) . .
O6 Mo3 O16 100.5(3) . .
O1 Mo3 O16 98.1(3) . .
O6 Mo3 O4 97.6(3) . .
O1 Mo3 O4 100.4(3) . .
O16 Mo3 O4 150.6(3) . .
O6 Mo3 O3 95.1(3) . .
O1 Mo3 O3 161.0(3) . .
O16 Mo3 O3 71.7(2) . .
O4 Mo3 O3 83.8(3) . .
O6 Mo3 O10 167.7(3) . .
O1 Mo3 O10 86.5(3) . .
O16 Mo3 O10 86.2(3) . .
O4 Mo3 O10 72.4(3) . .
O3 Mo3 O10 77.1(2) . .
Mo3 O16 Mo1 123.2(3) . .
C4 C15 C9 121.4(9) . .
C4 C15 N3 119.0(8) . .
C9 C15 N3 119.6(8) . .
C6 N6 C3 105.5(8) . .
C6 N6 Cu2 129.3(7) . .
C3 N6 Cu2 123.8(6) . .
O7 Mo2 O8 103.1(6) . .
O7 Mo2 O13 102.8(3) . 4_565
O8 Mo2 O13 98.0(3) . 4_565
O7 Mo2 O13 102.8(3) . .
O8 Mo2 O13 98.0(3) . .
O13 Mo2 O13 145.7(5) 4_565 .
O7 Mo2 O9 88.6(5) . .
O8 Mo2 O9 168.3(4) . .
O13 Mo2 O9 79.1(3) 4_565 .
O13 Mo2 O9 79.1(3) . .
O7 Mo2 O5 162.2(2) . .
O8 Mo2 O5 81.1(4) . .
O13 Mo2 O5 59.4(4) 4_565 .
O13 Mo2 O5 93.6(4) . .
O9 Mo2 O5 87.8(3) . .
O7 Mo2 O5 162.2(2) . 4_565
O8 Mo2 O5 81.1(4) . 4_565
O13 Mo2 O5 93.6(4) 4_565 4_565
O13 Mo2 O5 59.4(4) . 4_565
O9 Mo2 O5 87.8(3) . 4_565
O5 Mo2 O5 34.8(5) . 4_565
C6 N5 C12 106.6(7) . .
C6 N5 C2 128.2(8) . .
C12 N5 C2 125.1(7) . .
C2 C14 C1 119.4(8) . .
C2 C14 H2A 120.3 . .
C1 C14 H2A 120.3 . .
O15 Mo1 O12 103.7(4) . .
O15 Mo1 O13 103.3(4) . 4_565
O12 Mo1 O13 100.6(4) . 4_565
O15 Mo1 O16 96.0(3) . .
O12 Mo1 O16 98.9(3) . .
O13 Mo1 O16 148.4(3) 4_565 .
O15 Mo1 O5 99.7(4) . .
O12 Mo1 O5 154.4(4) . .
O13 Mo1 O5 63.6(4) 4_565 .
O16 Mo1 O5 88.8(3) . .
O15 Mo1 O3 160.8(3) . .
O12 Mo1 O3 90.7(3) . .
O13 Mo1 O3 86.3(3) 4_565 .
O16 Mo1 O3 68.8(2) . .
O5 Mo1 O3 69.3(3) . .
O15 Mo1 O11 75.1(4) . 4_565
O12 Mo1 O11 168.2(4) . 4_565
O13 Mo1 O11 91.1(4) 4_565 4_565
O16 Mo1 O11 69.8(3) . 4_565
O5 Mo1 O11 33.3(4) . 4_565
O3 Mo1 O11 88.2(3) . 4_565
C11 N4 C8 105.1(10) . .
C11 N4 Cu1 123.8(8) . .
C8 N4 Cu1 129.9(8) . .
O14 O14 P2 64.7(4) 4_565 .
O14 O14 O11 120.3(5) 4_565 4_565
P2 O14 O11 59.4(5) . 4_565
O14 O14 Cu1 146.4(3) 4_565 3_767
P2 O14 Cu1 123.4(6) . 3_767
O11 O14 Cu1 65.7(5) 4_565 3_767
C8 C13 N3 106.9(10) . .
C8 C13 H3A 126.5 . .
N3 C13 H3A 126.5 . .
O2 Cu2 O4W 177.4(4) . .
O2 Cu2 N6 92.2(2) . .
O4W Cu2 N6 88.8(2) . .
O2 Cu2 N6 92.2(2) . 4_565
O4W Cu2 N6 88.8(2) . 4_565
N6 Cu2 N6 135.0(5) . 4_565
O2 Cu2 O3W 90.1(4) . .
O4W Cu2 O3W 87.3(4) . .
N6 Cu2 O3W 112.4(2) . .
N6 Cu2 O3W 112.4(2) 4_565 .
Mo1 O13 Mo2 138.2(5) 4_565 .
C11 N3 C13 107.2(9) . .
C11 N3 C15 125.6(8) . .
C13 N3 C15 127.2(8) . .
C3 C12 N5 105.9(8) . .
C3 C12 H4A 127.1 . .
N5 C12 H4A 127.1 . .
O5W Cu1 N4 177.4(5) . .
O5W Cu1 N1 92.1(3) . 1_655
N4 Cu1 N1 88.1(3) . 1_655
O5W Cu1 O11 82.3(4) . 2_757
N4 Cu1 O11 98.7(4) . 2_757
N1 Cu1 O11 151.8(4) 1_655 2_757
O5W Cu1 O14 96.5(4) . 3_767
N4 Cu1 O14 82.6(4) . 3_767
N1 Cu1 O14 161.9(4) 1_655 3_767
O11 Cu1 O14 45.9(4) 2_757 3_767
N4 C11 N3 112.2(10) . .
N4 C11 H5A 123.9 . .
N3 C11 H5A 123.9 . .
O14 P2 O14 50.7(8) . 4_565
O14 P2 O5 138.6(6) . 4_565
O14 P2 O5 109.9(6) 4_565 4_565
O14 P2 O5 109.9(6) . .
O14 P2 O5 138.6(6) 4_565 .
O5 P2 O5 57.2(8) 4_565 .
O14 P2 O10 110.7(5) . .
O14 P2 O10 110.7(5) 4_565 .
O5 P2 O10 110.5(5) 4_565 .
O5 P2 O10 110.5(5) . .
O14 P2 O11 110.2(6) . .
O14 P2 O11 62.6(6) 4_565 .
O5 P2 O11 51.5(6) 4_565 .
O5 P2 O11 106.2(6) . .
O10 P2 O11 109.2(4) . .
O14 P2 O11 62.6(6) . 4_565
O14 P2 O11 110.2(6) 4_565 4_565
O5 P2 O11 106.2(6) 4_565 4_565
O5 P2 O11 51.5(5) . 4_565
O10 P2 O11 109.2(4) . 4_565
O11 P2 O11 140.8(8) . 4_565
C5 C10 N1 108.8(10) . .
C5 C10 H6A 125.6 . .
N1 C10 H6A 125.6 . .
O2 P1 O9 114.5(5) . .
O2 P1 O3 109.4(3) . .
O9 P1 O3 107.3(3) . .
O2 P1 O3 109.4(3) . 4_565
O9 P1 O3 107.3(3) . 4_565
O3 P1 O3 108.6(5) . 4_565
O5 O11 P2 63.8(6) 4_565 .
O5 O11 O14 117.0(9) 4_565 4_565
P2 O11 O14 58.0(5) . 4_565
O5 O11 Cu1 143.2(9) 4_565 2_747
P2 O11 Cu1 124.7(6) . 2_747
O14 O11 Cu1 68.4(6) 4_565 2_747
O5 O11 Mo1 69.4(6) 4_565 4_565
P2 O11 Mo1 121.2(6) . 4_565
O14 O11 Mo1 166.9(8) 4_565 4_565
Cu1 O11 Mo1 114.1(4) 2_747 4_565
C2 C9 C15 118.7(9) . .
C2 C9 H7A 120.7 . .
C15 C9 H7A 120.7 . .
P2 O10 Mo3 127.3(2) . .
P2 O10 Mo3 127.3(2) . 4_565
Mo3 O10 Mo3 91.1(3) . 4_565
C5 N2 C7 108.2(8) . .
C5 N2 C1 127.2(7) . .
C7 N2 C1 124.6(8) . .
C13 C8 N4 108.4(11) . .
C13 C8 H8A 125.8 . .
N4 C8 H8A 125.8 . .
P1 O9 Mo2 123.7(5) . .
N1 C7 N2 109.0(9) . .
N1 C7 H9A 125.5 . .
N2 C7 H9A 125.5 . .
N6 C6 N5 111.2(8) . .
N6 C6 H10A 124.4 . .
N5 C6 H10A 124.4 . .
N2 C5 C10 106.5(9) . .
N2 C5 H11A 126.7 . .
C10 C5 H11A 126.7 . .
C15 C4 C1 118.6(8) . .
C15 C4 H12A 120.7 . .
C1 C4 H12A 120.7 . .
C12 C3 N6 110.9(8) . .
C12 C3 H14A 124.6 . .
N6 C3 H14A 124.6 . .
C9 C2 C14 121.3(8) . .
C9 C2 N5 117.4(8) . .
C14 C2 N5 121.3(8) . .
C14 C1 C4 120.7(8) . .
C14 C1 N2 121.3(8) . .
C4 C1 N2 118.1(7) . .
O11 O5 O5 122.6(6) 4_565 4_565
O11 O5 P2 64.7(6) 4_565 .
O5 O5 P2 61.4(4) 4_565 .
O11 O5 Mo1 77.3(7) 4_565 .
O5 O5 Mo1 155.6(3) 4_565 .
P2 O5 Mo1 127.9(6) . .
O11 O5 Mo2 152.1(8) 4_565 .
O5 O5 Mo2 72.6(2) 4_565 .
P2 O5 Mo2 133.8(6) . .
Mo1 O5 Mo2 95.9(4) . .
Mo3 O4 Mo3 124.2(4) 4_565 .
P1 O3 Mo3 127.1(3) . .
P1 O3 Mo1 133.2(3) . .
Mo3 O3 Mo1 96.3(2) . .
P1 O2 Cu2 144.5(6) . .
C7 N1 C10 107.5(8) . .
C7 N1 Cu1 128.5(7) . 1_455
C10 N1 Cu1 121.9(7) . 1_455

loop_
_geom_bond_atom_site_label_1
_geom_bond_atom_site_label_2
_geom_bond_distance
_geom_bond_site_symmetry_2
Mo3 O6 1.705(6) .
Mo3 O1 1.719(5) .
Mo3 O16 1.892(6) .
Mo3 O4 1.903(4) .
Mo3 O3 2.205(5) .
Mo3 O10 2.355(6) .
O16 Mo1 1.931(6) .
C15 C4 1.363(13) .
C15 C9 1.391(12) .
C15 N3 1.435(12) .
N6 C6 1.321(11) .
N6 C3 1.381(12) .
N6 Cu2 2.027(7) .
Mo2 O7 1.684(9) .
Mo2 O8 1.729(11) .
Mo2 O13 1.906(7) 4_565
Mo2 O13 1.906(7) .
Mo2 O9 2.186(9) .
Mo2 O5 2.452(11) .
Mo2 O5 2.452(11) 4_565
O15 Mo1 1.700(7) .
N5 C6 1.368(11) .
N5 C12 1.392(11) .
N5 C2 1.436(10) .
C14 C2 1.366(12) .
C14 C1 1.379(11) .
C14 H2A 0.9300 .
Mo1 O12 1.710(6) .
Mo1 O13 1.859(7) 4_565
Mo1 O5 2.281(10) .
Mo1 O3 2.307(6) .
Mo1 O11 2.378(11) 4_565
N4 C11 1.319(13) .
N4 C8 1.390(16) .
N4 Cu1 1.960(10) .
O14 O14 1.30(2) 4_565
O14 P2 1.523(11) .
O14 O11 1.593(15) 4_565
O14 Cu1 2.064(11) 3_767
C13 C8 1.354(16) .
C13 N3 1.365(12) .
C13 H3A 0.9300 .
Cu2 O2 1.878(9) .
Cu2 O4W 1.961(9) .
Cu2 N6 2.027(7) 4_565
Cu2 O3W 2.252(11) .
O13 Mo1 1.859(7) 4_565
N3 C11 1.322(12) .
C12 C3 1.345(12) .
C12 H4A 0.9300 .
Cu1 O5W 1.972(9) .
Cu1 N1 1.999(8) 1_655
Cu1 O11 2.023(11) 2_757
Cu1 O14 2.064(11) 3_767
C11 H5A 0.9300 .
P2 O14 1.523(11) 4_565
P2 O5 1.533(10) 4_565
P2 O5 1.533(10) .
P2 O10 1.546(8) .
P2 O11 1.545(10) .
P2 O11 1.545(10) 4_565
C10 C5 1.352(14) .
C10 N1 1.370(12) .
C10 H6A 0.9300 .
P1 O2 1.478(10) .
P1 O9 1.521(9) .
P1 O3 1.566(6) .
P1 O3 1.566(6) 4_565
O11 O5 1.338(15) 4_565
O11 O14 1.593(15) 4_565
O11 Cu1 2.023(11) 2_747
O11 Mo1 2.378(11) 4_565
C9 C2 1.370(12) .
C9 H7A 0.9300 .
O10 Mo3 2.355(6) 4_565
N2 C5 1.362(12) .
N2 C7 1.357(11) .
N2 C1 1.443(11) .
C8 H8A 0.9300 .
C7 N1 1.322(12) .
C7 H9A 0.9300 .
C6 H10A 0.9300 .
C5 H11A 0.9300 .
C4 C1 1.391(12) .
C4 H12A 0.9300 .
C3 H14A 0.9300 .
O5 O11 1.338(15) 4_565
O5 O5 1.47(2) 4_565
O4 Mo3 1.903(4) 4_565
N1 Cu1 1.999(8) 1_455
O1W O1W 1.72(4) 4_575
